data_7157201
loop_
_publ_author_name
'Galeev, Andrew R.'
'Mokrushin, Ivan G.'
'Dmitriev, Maksim V.'
'Mashevskaya, Irina V.'
'Maslivets, Andrey N.'
'Rubin, Michael'

_publ_section_title
;
 Synthesis of meta-Substituted Anilines via Three-Component Reaction of
 Acetone, Amines, and 1,3-Diketones
;
_journal_name_full 'Organic &amp; Biomolecular Chemistry'
_journal_paper_doi 10.1039/C9OB02120E
_journal_year 2019
_chemical_formula_moiety 'C20 H17 N O3'
_chemical_formula_sum 'C20 H17 N O3'
_chemical_formula_weight 319.35
_space_group_crystal_system triclinic
_space_group_IT_number 2
_space_group_name_Hall '-P 1'
_space_group_name_H-M_alt 'P -1'
_atom_sites_solution_hydrogens mixed
_atom_sites_solution_primary direct
_audit_creation_date 2016-04-13
_audit_creation_method
;
Olex2 1.2
(compiled 2016.02.19 svn.r3266 for OlexSys, GUI svn.r5155)
;
_audit_update_record
;
2019-03-24 deposited with the CCDC.	2019-11-12 downloaded from the CCDC.
;
_cell_angle_alpha 82.664(14)
_cell_angle_beta 79.063(17)
_cell_angle_gamma 76.170(16)
_cell_formula_units_Z 2
_cell_length_a 7.6883(17)
_cell_length_b 9.4591(15)
_cell_length_c 11.7328(19)
_cell_measurement_reflns_used 1861
_cell_measurement_temperature 295(2)
_cell_measurement_theta_max 27.8870
_cell_measurement_theta_min 4.0570
_cell_volume 810.4(3)
_computing_cell_refinement
;
CrysAlisPro, Agilent Technologies,
Version 1.171.37.33 (release 27-03-2014 CrysAlis171 .NET)
(compiled Mar 27 2014,17:12:48)
;
_computing_data_collection
;
CrysAlisPro, Agilent Technologies,
Version 1.171.37.33 (release 27-03-2014 CrysAlis171 .NET)
(compiled Mar 27 2014,17:12:48)
;
_computing_data_reduction
;
CrysAlisPro, Agilent Technologies,
Version 1.171.37.33 (release 27-03-2014 CrysAlis171 .NET)
(compiled Mar 27 2014,17:12:48)
;
_computing_molecular_graphics 'Olex2 (Dolomanov et al., 2009)'
_computing_publication_material 'Olex2 (Dolomanov et al., 2009)'
_computing_structure_refinement 'ShelXL (Sheldrick, 2015)'
_computing_structure_solution 'ShelXS (Sheldrick, 2008)'
_diffrn_ambient_temperature 295.15
_diffrn_detector 'CCD plate'
_diffrn_detector_area_resol_mean 10.4752
_diffrn_detector_type Ruby
_diffrn_measured_fraction_theta_full 0.997
_diffrn_measured_fraction_theta_max 0.836
_diffrn_measurement_details
;
#__ type_ start__ end____ width___ exp.time_
  1 omega   -4.00   94.00   1.0000    5.5000
omega____ theta____ kappa____ phi______ frames
    -       14.0072   77.0000  -60.0000 98

#__ type_ start__ end____ width___ exp.time_
  2 omega  -22.00   86.00   1.0000    5.5000
omega____ theta____ kappa____ phi______ frames
    -       14.0072   77.0000   90.0000 108

#__ type_ start__ end____ width___ exp.time_
  3 omega  -45.00   57.00   1.0000    5.5000
omega____ theta____ kappa____ phi______ frames
    -      -14.5541   77.0000 -180.0000 102
;
_diffrn_measurement_device 'four-circle diffractometer'
_diffrn_measurement_device_type 'New Xcalibur, Ruby'
_diffrn_measurement_method '\w scans'
_diffrn_orient_matrix_UB_11 0.0563322000
_diffrn_orient_matrix_UB_12 -0.0152984000
_diffrn_orient_matrix_UB_13 -0.0542870000
_diffrn_orient_matrix_UB_21 -0.0003181000
_diffrn_orient_matrix_UB_22 0.0753626000
_diffrn_orient_matrix_UB_23 -0.0130852000
_diffrn_orient_matrix_UB_31 0.0781495000
_diffrn_orient_matrix_UB_32 -0.0097441000
_diffrn_orient_matrix_UB_33 0.0264836000
_diffrn_radiation_monochromator graphite
_diffrn_radiation_probe x-ray
_diffrn_radiation_type MoK\a
_diffrn_radiation_wavelength 0.71073
_diffrn_reflns_av_R_equivalents 0.0357
_diffrn_reflns_av_unetI/netI 0.0547
_diffrn_reflns_Laue_measured_fraction_full 0.997
_diffrn_reflns_Laue_measured_fraction_max 0.836
_diffrn_reflns_limit_h_max 7
_diffrn_reflns_limit_h_min -9
_diffrn_reflns_limit_k_max 12
_diffrn_reflns_limit_k_min -12
_diffrn_reflns_limit_l_max 14
_diffrn_reflns_limit_l_min -13
_diffrn_reflns_number 6254
_diffrn_reflns_point_group_measured_fraction_full 0.997
_diffrn_reflns_point_group_measured_fraction_max 0.836
_diffrn_reflns_theta_full 26.000
_diffrn_reflns_theta_max 29.439
_diffrn_reflns_theta_min 2.964
_diffrn_source 'Enhance (Mo) X-ray Source'
_exptl_absorpt_coefficient_mu 0.088
_exptl_absorpt_correction_T_max 1.00000
_exptl_absorpt_correction_T_min 0.72059
_exptl_absorpt_correction_type multi-scan
_exptl_absorpt_process_details
;
CrysAlisPro, Agilent Technologies,
Version 1.171.37.33 (release 27-03-2014 CrysAlis171 .NET)
(compiled Mar 27 2014,17:12:48)
Empirical absorption correction using spherical harmonics,
 implemented in SCALE3 ABSPACK scaling algorithm.
;
_exptl_crystal_colour 'clear yellowish yellow'
_exptl_crystal_colour_lustre clear
_exptl_crystal_colour_modifier yellowish
_exptl_crystal_colour_primary yellow
_exptl_crystal_density_diffrn 1.309
_exptl_crystal_density_method 'not measured'
_exptl_crystal_description prism
_exptl_crystal_F_000 336
_exptl_crystal_size_max 0.5
_exptl_crystal_size_mid 0.3
_exptl_crystal_size_min 0.2
_refine_diff_density_max 0.253
_refine_diff_density_min -0.227
_refine_diff_density_rms 0.045
_refine_ls_extinction_method none
_refine_ls_goodness_of_fit_ref 1.050
_refine_ls_hydrogen_treatment mixed
_refine_ls_matrix_type full
_refine_ls_number_parameters 226
_refine_ls_number_reflns 3760
_refine_ls_number_restraints 0
_refine_ls_restrained_S_all 1.050
_refine_ls_R_factor_all 0.0855
_refine_ls_R_factor_gt 0.0592
_refine_ls_shift/su_max 0.000
_refine_ls_shift/su_mean 0.000
_refine_ls_structure_factor_coef Fsqd
_refine_ls_weighting_details 'w=1/[\s^2^(Fo^2^)+(0.0892P)^2^] where P=(Fo^2^+2Fc^2^)/3'
_refine_ls_weighting_scheme calc
_refine_ls_wR_factor_gt 0.1545
_refine_ls_wR_factor_ref 0.1868
_reflns_Friedel_coverage 0.000
_reflns_number_gt 2429
_reflns_number_total 3760
_reflns_threshold_expression 'I > 2\s(I)'
_cod_data_source_file c9ob02120e2.cif
_cod_data_source_block psu-345(md-356)
_cod_database_code 7157201
_shelx_space_group_comment
;
The symmetry employed for this shelxl refinement is uniquely defined
by the following loop, which should always be used as a source of
symmetry information in preference to the above space-group names.
They are only intended as comments.
;
_reflns_odcompleteness_completeness 99.76
_reflns_odcompleteness_iscentric 1
_reflns_odcompleteness_theta 26.32
_olex2_refinement_description
;
1. Fixed Uiso
 At 1.2 times of:
  All C(H) groups
 At 1.5 times of:
  All C(H,H,H) groups
2.a Aromatic/amide H refined with riding coordinates:
 C2(H2), C4(H4), C6(H6), C8(H8), C9(H9), C10(H10), C11(H11), C12(H12),
 C17(H17), C18(H18), C19(H19), C20(H20)
2.b Idealised Me refined as rotating group:
 C14(H14A,H14B,H14C)
;
_shelx_shelxl_version_number 2014/7
_olex2_submission_special_instructions 'No special instructions were received'

loop_
_space_group_symop_operation_xyz
'x, y, z'
'-x, -y, -z'

loop_
_atom_site_label
_atom_site_type_symbol
_atom_site_fract_x
_atom_site_fract_y
_atom_site_fract_z
_atom_site_U_iso_or_equiv
_atom_site_adp_type
_atom_site_occupancy
_atom_site_site_symmetry_order
_atom_site_calc_flag
_atom_site_refinement_flags_posn
O1 O 0.23659(17) 0.74534(12) 0.52581(11) 0.0556(4) Uani 1 1 d .
O2 O 0.37580(15) 0.59715(11) 0.38714(10) 0.0507(3) Uani 1 1 d .
O3 O 0.01390(19) 0.09953(15) 0.30686(14) 0.0649(4) Uani 1 1 d .
H3 H -0.047(3) 0.146(3) 0.365(2) 0.087(8) Uiso 1 1 d .
N1 N 0.1821(2) 0.13314(15) 0.48903(13) 0.0504(4) Uani 1 1 d .
H1 H 0.130(3) 0.075(2) 0.5293(17) 0.069(6) Uiso 1 1 d .
C1 C 0.0478(2) 0.38583(18) 0.71927(14) 0.0443(4) Uani 1 1 d .
C2 C 0.0752(2) 0.26335(17) 0.65975(14) 0.0451(4) Uani 1 1 d .
H2 H 0.0301 0.1835 0.6970 0.054 Uiso 1 1 calc R
C3 C 0.1677(2) 0.25541(16) 0.54628(13) 0.0418(4) Uani 1 1 d .
C4 C 0.2340(2) 0.37458(16) 0.49175(14) 0.0429(4) Uani 1 1 d .
H4 H 0.2970 0.3717 0.4158 0.052 Uiso 1 1 calc R
C5 C 0.2068(2) 0.49790(16) 0.54997(13) 0.0418(4) Uani 1 1 d .
C6 C 0.1152(2) 0.50509(17) 0.66271(14) 0.0449(4) Uani 1 1 d .
H6 H 0.0986 0.5889 0.7008 0.054 Uiso 1 1 calc R
C7 C -0.0548(2) 0.39042(19) 0.83951(15) 0.0505(4) Uani 1 1 d .
C8 C -0.0332(3) 0.2671(2) 0.91740(17) 0.0678(6) Uani 1 1 d .
H8 H 0.0470 0.1813 0.8944 0.081 Uiso 1 1 calc R
C9 C -0.1302(3) 0.2713(3) 1.02898(19) 0.0852(7) Uani 1 1 d .
H9 H -0.1136 0.1886 1.0813 0.102 Uiso 1 1 calc R
C10 C -0.2502(3) 0.3954(3) 1.06332(19) 0.0875(8) Uani 1 1 d .
H10 H -0.3170 0.3968 1.1382 0.105 Uiso 1 1 calc R
C11 C -0.2720(3) 0.5172(3) 0.9878(2) 0.0819(7) Uani 1 1 d .
H11 H -0.3530 0.6024 1.0113 0.098 Uiso 1 1 calc R
C12 C -0.1750(3) 0.5148(2) 0.87728(17) 0.0676(6) Uani 1 1 d .
H12 H -0.1907 0.5991 0.8265 0.081 Uiso 1 1 calc R
C13 C 0.2726(2) 0.62613(17) 0.48887(14) 0.0424(4) Uani 1 1 d .
C14 C 0.4322(3) 0.71634(19) 0.31353(16) 0.0589(5) Uani 1 1 d .
H14A H 0.5283 0.6789 0.2525 0.088 Uiso 1 1 calc GR
H14B H 0.4750 0.7747 0.3587 0.088 Uiso 1 1 calc GR
H14C H 0.3313 0.7753 0.2799 0.088 Uiso 1 1 calc GR
C15 C 0.2842(2) 0.10956(15) 0.37754(14) 0.0448(4) Uani 1 1 d .
C16 C 0.1957(2) 0.09391(16) 0.28831(15) 0.0493(4) Uani 1 1 d .
C17 C 0.2941(3) 0.0681(2) 0.17987(17) 0.0642(5) Uani 1 1 d .
H17 H 0.2362 0.0559 0.1202 0.077 Uiso 1 1 calc R
C18 C 0.4788(3) 0.0603(2) 0.15866(18) 0.0709(6) Uani 1 1 d .
H18 H 0.5445 0.0432 0.0847 0.085 Uiso 1 1 calc R
C19 C 0.5663(3) 0.0776(2) 0.24600(18) 0.0659(5) Uani 1 1 d .
H19 H 0.6906 0.0730 0.2314 0.079 Uiso 1 1 calc R
C20 C 0.4687(3) 0.10150(19) 0.35476(16) 0.0549(5) Uani 1 1 d .
H20 H 0.5277 0.1125 0.4142 0.066 Uiso 1 1 calc R

loop_
_atom_site_aniso_label
_atom_site_aniso_U_11
_atom_site_aniso_U_22
_atom_site_aniso_U_33
_atom_site_aniso_U_23
_atom_site_aniso_U_13
_atom_site_aniso_U_12
O1 0.0546(8) 0.0423(7) 0.0686(8) -0.0083(6) 0.0010(6) -0.0150(6)
O2 0.0531(7) 0.0379(6) 0.0557(8) 0.0022(5) 0.0030(6) -0.0121(5)
O3 0.0537(8) 0.0644(9) 0.0828(10) -0.0249(8) -0.0175(7) -0.0104(7)
N1 0.0570(9) 0.0417(8) 0.0533(9) 0.0000(6) -0.0015(7) -0.0208(7)
C1 0.0389(8) 0.0483(9) 0.0452(9) 0.0016(7) -0.0078(6) -0.0110(7)
C2 0.0418(9) 0.0459(9) 0.0484(10) 0.0064(7) -0.0094(7) -0.0150(8)
C3 0.0386(8) 0.0386(8) 0.0490(9) 0.0027(7) -0.0117(7) -0.0099(7)
C4 0.0400(8) 0.0409(8) 0.0465(9) 0.0021(6) -0.0062(7) -0.0101(7)
C5 0.0356(8) 0.0396(8) 0.0486(9) 0.0027(7) -0.0087(7) -0.0074(7)
C6 0.0427(9) 0.0405(8) 0.0514(10) -0.0022(7) -0.0105(7) -0.0079(7)
C7 0.0472(10) 0.0571(10) 0.0486(10) -0.0009(8) -0.0050(7) -0.0189(8)
C8 0.0640(12) 0.0772(13) 0.0569(12) 0.0110(9) -0.0070(9) -0.0162(11)
C9 0.0800(16) 0.111(2) 0.0607(14) 0.0209(13) -0.0084(11) -0.0313(16)
C10 0.0755(16) 0.137(2) 0.0527(13) -0.0076(14) 0.0072(11) -0.0420(16)
C11 0.0784(15) 0.0936(16) 0.0702(15) -0.0218(13) 0.0140(11) -0.0250(13)
C12 0.0719(14) 0.0672(13) 0.0618(13) -0.0089(10) 0.0018(10) -0.0201(11)
C13 0.0358(8) 0.0371(8) 0.0525(10) 0.0003(7) -0.0083(7) -0.0062(7)
C14 0.0614(12) 0.0455(9) 0.0627(12) 0.0084(8) 0.0033(9) -0.0155(9)
C15 0.0510(10) 0.0311(7) 0.0534(10) -0.0018(6) -0.0081(7) -0.0129(7)
C16 0.0516(10) 0.0333(8) 0.0641(11) -0.0055(7) -0.0134(8) -0.0080(8)
C17 0.0740(14) 0.0586(11) 0.0601(12) -0.0134(9) -0.0163(10) -0.0063(10)
C18 0.0740(14) 0.0724(13) 0.0594(13) -0.0118(10) 0.0068(10) -0.0132(12)
C19 0.0582(12) 0.0658(12) 0.0722(14) -0.0073(10) 0.0007(10) -0.0193(10)
C20 0.0538(11) 0.0525(10) 0.0597(11) -0.0022(8) -0.0091(8) -0.0157(9)

loop_
_atom_type_symbol
_atom_type_description
_atom_type_scat_dispersion_real
_atom_type_scat_dispersion_imag
_atom_type_scat_source
C C 0.0033 0.0016 'International Tables Vol C Tables 4.2.6.8 and 6.1.1.4'
H H 0.0000 0.0000 'International Tables Vol C Tables 4.2.6.8 and 6.1.1.4'
N N 0.0061 0.0033 'International Tables Vol C Tables 4.2.6.8 and 6.1.1.4'
O O 0.0106 0.0060 'International Tables Vol C Tables 4.2.6.8 and 6.1.1.4'

loop_
_geom_angle_atom_site_label_1
_geom_angle_atom_site_label_2
_geom_angle_atom_site_label_3
_geom_angle
C13 O2 C14 117.76(13)
C16 O3 H3 115.0(16)
C3 N1 H1 111.5(14)
C3 N1 C15 123.95(13)
C15 N1 H1 124.5(14)
C2 C1 C6 118.53(15)
C2 C1 C7 120.32(15)
C6 C1 C7 121.14(15)
C1 C2 H2 118.9
C1 C2 C3 122.23(14)
C3 C2 H2 118.9
N1 C3 C2 119.56(14)
C4 C3 N1 121.92(14)
C4 C3 C2 118.42(14)
C3 C4 H4 120.0
C5 C4 C3 119.95(15)
C5 C4 H4 120.0
C4 C5 C13 119.19(14)
C6 C5 C4 121.40(14)
C6 C5 C13 119.39(15)
C1 C6 H6 120.3
C5 C6 C1 119.48(15)
C5 C6 H6 120.3
C8 C7 C1 120.24(17)
C12 C7 C1 121.86(16)
C12 C7 C8 117.90(17)
C7 C8 H8 119.9
C9 C8 C7 120.1(2)
C9 C8 H8 119.9
C8 C9 H9 119.7
C10 C9 C8 120.6(2)
C10 C9 H9 119.7
C9 C10 H10 120.1
C11 C10 C9 119.8(2)
C11 C10 H10 120.1
C10 C11 H11 119.9
C10 C11 C12 120.1(2)
C12 C11 H11 119.9
C7 C12 H12 119.3
C11 C12 C7 121.5(2)
C11 C12 H12 119.3
O1 C13 O2 123.04(14)
O1 C13 C5 124.68(15)
O2 C13 C5 112.28(13)
O2 C14 H14A 109.5
O2 C14 H14B 109.5
O2 C14 H14C 109.5
H14A C14 H14B 109.5
H14A C14 H14C 109.5
H14B C14 H14C 109.5
C16 C15 N1 118.82(16)
C20 C15 N1 121.71(15)
C20 C15 C16 119.48(16)
O3 C16 C15 121.63(16)
O3 C16 C17 118.96(16)
C17 C16 C15 119.38(17)
C16 C17 H17 119.8
C16 C17 C18 120.34(18)
C18 C17 H17 119.8
C17 C18 H18 119.8
C19 C18 C17 120.48(18)
C19 C18 H18 119.8
C18 C19 H19 120.4
C20 C19 C18 119.29(19)
C20 C19 H19 120.4
C15 C20 H20 119.5
C19 C20 C15 121.02(18)
C19 C20 H20 119.5

loop_
_geom_bond_atom_site_label_1
_geom_bond_atom_site_label_2
_geom_bond_distance
O1 C13 1.2109(19)
O2 C13 1.3226(19)
O2 C14 1.4312(19)
O3 H3 0.86(2)
O3 C16 1.362(2)
N1 H1 0.81(2)
N1 C3 1.382(2)
N1 C15 1.407(2)
C1 C2 1.381(2)
C1 C6 1.393(2)
C1 C7 1.480(2)
C2 H2 0.9300
C2 C3 1.387(2)
C3 C4 1.381(2)
C4 H4 0.9300
C4 C5 1.380(2)
C5 C6 1.377(2)
C5 C13 1.475(2)
C6 H6 0.9300
C7 C8 1.384(3)
C7 C12 1.376(3)
C8 H8 0.9300
C8 C9 1.379(3)
C9 H9 0.9300
C9 C10 1.362(3)
C10 H10 0.9300
C10 C11 1.357(3)
C11 H11 0.9300
C11 C12 1.368(3)
C12 H12 0.9300
C14 H14A 0.9600
C14 H14B 0.9600
C14 H14C 0.9600
C15 C16 1.393(2)
C15 C20 1.377(2)
C16 C17 1.370(3)
C17 H17 0.9300
C17 C18 1.379(3)
C18 H18 0.9300
C18 C19 1.374(3)
C19 H19 0.9300
C19 C20 1.368(3)
C20 H20 0.9300

loop_
_geom_hbond_atom_site_label_D
_geom_hbond_atom_site_label_H
_geom_hbond_atom_site_label_A
_geom_hbond_distance_DH
_geom_hbond_distance_HA
_geom_hbond_distance_DA
_geom_hbond_angle_DHA
_geom_hbond_site_symmetry_A
O3 H3 O1 0.86(2) 1.93(3) 2.769(2) 165(2) 2_566

loop_
_geom_torsion_atom_site_label_1
_geom_torsion_atom_site_label_2
_geom_torsion_atom_site_label_3
_geom_torsion_atom_site_label_4
_geom_torsion
O3 C16 C17 C18 -179.32(16)
N1 C3 C4 C5 175.99(14)
N1 C15 C16 O3 -0.6(2)
N1 C15 C16 C17 -178.78(14)
N1 C15 C20 C19 179.58(15)
C1 C2 C3 N1 -176.44(15)
C1 C2 C3 C4 0.0(2)
C1 C7 C8 C9 -179.37(18)
C1 C7 C12 C11 178.66(18)
C2 C1 C6 C5 -0.1(2)
C2 C1 C7 C8 38.7(2)
C2 C1 C7 C12 -140.53(19)
C2 C3 C4 C5 -0.3(2)
C3 N1 C15 C16 -119.89(17)
C3 N1 C15 C20 60.2(2)
C3 C4 C5 C6 0.5(2)
C3 C4 C5 C13 -177.74(14)
C4 C5 C6 C1 -0.3(2)
C4 C5 C13 O1 170.26(15)
C4 C5 C13 O2 -9.2(2)
C6 C1 C2 C3 0.2(2)
C6 C1 C7 C8 -142.73(18)
C6 C1 C7 C12 38.0(3)
C6 C5 C13 O1 -8.0(3)
C6 C5 C13 O2 172.52(13)
C7 C1 C2 C3 178.83(15)
C7 C1 C6 C5 -178.65(14)
C7 C8 C9 C10 1.1(3)
C8 C7 C12 C11 -0.6(3)
C8 C9 C10 C11 -1.3(4)
C9 C10 C11 C12 0.6(4)
C10 C11 C12 C7 0.3(4)
C12 C7 C8 C9 -0.1(3)
C13 C5 C6 C1 177.94(14)
C14 O2 C13 O1 -6.1(2)
C14 O2 C13 C5 173.38(14)
C15 N1 C3 C2 -175.03(15)
C15 N1 C3 C4 8.7(3)
C15 C16 C17 C18 -1.1(3)
C16 C15 C20 C19 -0.4(3)
C16 C17 C18 C19 0.3(3)
C17 C18 C19 C20 0.5(3)
C18 C19 C20 C15 -0.5(3)
C20 C15 C16 O3 179.31(14)
C20 C15 C16 C17 1.2(2)
